data_4104021
loop_
_publ_author_name
'Viljami Pore'
'Timo Hatanp\"a\"a'
'Mikko Ritala'
'Markku Leskel\"a'

_publ_contact_author
;
  T. Hatanp\"a\"a
;
_publ_contact_author_email timo.hatanpaa@helsinki.fi
_publ_contact_author_fax '+358 9 19150198'
_publ_contact_author_phone '+358 9 19150457'
_publ_section_title
;
 Atomic Layer Deposition of Metal Tellurides and Selenides Using
 Alkylsilyl Compounds of Tellurium and Selenium
;
_journal_name_full 'Journal of the American Chemical Society'
_journal_page_first 3478
_journal_page_last 3480
_journal_paper_doi 10.1021/ja8090388
_journal_volume 131
_journal_year 2009
_chemical_formula_moiety 'C12 H30 Si2 Te'
_chemical_formula_sum 'C12 H30 Si2 Te'
_chemical_formula_weight 358.14
_chemical_melting_point 317
_chemical_name_common Bis(2-methylpropyldimethylsilyl)telluride
_chemical_name_systematic
; 
 Bis(2-methylpropyldimethylsilyl)telluride
;
_space_group_IT_number 15
_symmetry_cell_setting monoclinic
_symmetry_space_group_name_Hall '-C 2yc'
_symmetry_space_group_name_H-M 'C 1 2/c 1'
_atom_sites_solution_hydrogens geom
_atom_sites_solution_primary direct
_atom_sites_solution_secondary difmap
_audit_creation_method SHELXL-97
_cell_angle_alpha 90.00
_cell_angle_beta 118.20(3)
_cell_angle_gamma 90.00
_cell_formula_units_Z 4
_cell_length_a 23.936(5)
_cell_length_b 6.8126(14)
_cell_length_c 12.455(3)
_cell_measurement_reflns_used 6966
_cell_measurement_temperature 123(2)
_cell_measurement_theta_max 27.50
_cell_measurement_theta_min 5.09
_cell_volume 1789.9(8)
_computing_cell_refinement 'COLLECT (Nonius, 2002)'
_computing_data_collection 'COLLECT (Nonius, 2002)'
_computing_data_reduction 'COLLECT (Nonius, 2002)'
_computing_molecular_graphics 'SHELXTL (Sheldrick, 1990)'
_computing_publication_material 'SHELX97 (Sheldrick, 1997)'
_computing_structure_refinement 'SHELXL-97 (Sheldrick, 1997)'
_computing_structure_solution 'SHELXS-97 (Sheldrick, 1990)'
_diffrn_ambient_temperature 123(2)
_diffrn_measured_fraction_theta_full 0.986
_diffrn_measured_fraction_theta_max 0.986
_diffrn_measurement_device_type KappaCCD
_diffrn_measurement_method CCD
_diffrn_radiation_monochromator graphite
_diffrn_radiation_source 'fine-focus sealed tube'
_diffrn_radiation_type MoK\a
_diffrn_radiation_wavelength 0.71073
_diffrn_reflns_av_R_equivalents 0.0380
_diffrn_reflns_av_sigmaI/netI 0.0402
_diffrn_reflns_limit_h_max 30
_diffrn_reflns_limit_h_min -30
_diffrn_reflns_limit_k_max 8
_diffrn_reflns_limit_k_min -8
_diffrn_reflns_limit_l_max 13
_diffrn_reflns_limit_l_min -16
_diffrn_reflns_number 6966
_diffrn_reflns_theta_full 27.50
_diffrn_reflns_theta_max 27.50
_diffrn_reflns_theta_min 5.09
_exptl_absorpt_coefficient_mu 1.774
_exptl_absorpt_correction_T_max .80
_exptl_absorpt_correction_T_min .65
_exptl_absorpt_correction_type multi-scan
_exptl_absorpt_process_details 'sadabs (sheldrick, 1996)'
_exptl_crystal_colour colorless
_exptl_crystal_density_diffrn 1.329
_exptl_crystal_density_method 'not measured'
_exptl_crystal_description block
_exptl_crystal_F_000 728
_exptl_crystal_size_max .5
_exptl_crystal_size_mid .2
_exptl_crystal_size_min .12
_refine_diff_density_max 0.932
_refine_diff_density_min -1.345
_refine_diff_density_rms 0.129
_refine_ls_extinction_method none
_refine_ls_goodness_of_fit_ref 1.427
_refine_ls_hydrogen_treatment constr
_refine_ls_matrix_type full
_refine_ls_number_parameters 74
_refine_ls_number_reflns 2018
_refine_ls_number_restraints 0
_refine_ls_restrained_S_all 1.427
_refine_ls_R_factor_all 0.0415
_refine_ls_R_factor_gt 0.0356
_refine_ls_shift/su_max 0.000
_refine_ls_shift/su_mean 0.000
_refine_ls_structure_factor_coef Fsqd
_refine_ls_weighting_details 'calc w=1/[\s^2^(Fo^2^)+(0.0000P)^2^+15.2593P] where P=(Fo^2^+2Fc^2^)/3'
_refine_ls_weighting_scheme calc
_refine_ls_wR_factor_gt 0.1079
_refine_ls_wR_factor_ref 0.1097
_reflns_number_gt 1828
_reflns_number_total 2018
_reflns_threshold_expression >2sigma(I)
_cod_data_source_file ja8090388_si_002.cif
_cod_data_source_block te
_cod_database_code 4104021

loop_
_symmetry_equiv_pos_as_xyz
'x, y, z'
'-x, y, -z+1/2'
'x+1/2, y+1/2, z'
'-x+1/2, y+1/2, -z+1/2'
'-x, -y, -z'
'x, -y, z-1/2'
'-x+1/2, -y+1/2, -z'
'x+1/2, -y+1/2, z-1/2'

loop_
_atom_site_label
_atom_site_type_symbol
_atom_site_fract_x
_atom_site_fract_y
_atom_site_fract_z
_atom_site_U_iso_or_equiv
_atom_site_adp_type
_atom_site_occupancy
_atom_site_symmetry_multiplicity
_atom_site_calc_flag
_atom_site_refinement_flags
Te1 Te 0.5000 0.53900(7) 0.7500 0.02531(16) Uani 1 2 d S
Si1 Si 0.41799(6) 0.30553(19) 0.74723(12) 0.0197(3) Uani 1 1 d .
C1 C 0.4478(3) 0.1828(10) 0.8970(6) 0.0405(14) Uani 1 1 d .
H1A H 0.4148 0.0969 0.8962 0.061 Uiso 1 1 calc R
H1B H 0.4592 0.2821 0.9609 0.061 Uiso 1 1 calc R
H1C H 0.4854 0.1045 0.9133 0.061 Uiso 1 1 calc R
C2 C 0.3966(3) 0.1146(8) 0.6268(5) 0.0338(12) Uani 1 1 d .
H2A H 0.3605 0.0382 0.6202 0.051 Uiso 1 1 calc R
H2B H 0.4329 0.0272 0.6482 0.051 Uiso 1 1 calc R
H2C H 0.3853 0.1782 0.5485 0.051 Uiso 1 1 calc R
C3 C 0.3470(2) 0.4652(9) 0.7152(5) 0.0311(11) Uani 1 1 d .
C4 C 0.3180(3) 0.5495(12) 0.5871(7) 0.0532(18) Uani 1 1 d .
H4A H 0.2821 0.6342 0.5734 0.080 Uiso 1 1 calc R
H4B H 0.3032 0.4421 0.5277 0.080 Uiso 1 1 calc R
H4C H 0.3500 0.6266 0.5776 0.080 Uiso 1 1 calc R
C5 C 0.2973(3) 0.3385(10) 0.7278(8) 0.0493(17) Uani 1 1 d .
H5A H 0.2597 0.4182 0.7094 0.074 Uiso 1 1 calc R
H5B H 0.3152 0.2885 0.8114 0.074 Uiso 1 1 calc R
H5C H 0.2853 0.2280 0.6709 0.074 Uiso 1 1 calc R
C6 C 0.3667(3) 0.6343(10) 0.8077(7) 0.0474(17) Uani 1 1 d .
H6A H 0.3293 0.7130 0.7920 0.071 Uiso 1 1 calc R
H6B H 0.3979 0.7172 0.7997 0.071 Uiso 1 1 calc R
H6C H 0.3853 0.5804 0.8904 0.071 Uiso 1 1 calc R

loop_
_atom_site_aniso_label
_atom_site_aniso_U_11
_atom_site_aniso_U_22
_atom_site_aniso_U_33
_atom_site_aniso_U_23
_atom_site_aniso_U_13
_atom_site_aniso_U_12
Te1 0.0229(2) 0.0164(2) 0.0407(3) 0.000 0.0184(2) 0.000
Si1 0.0203(6) 0.0165(6) 0.0217(6) 0.0032(5) 0.0094(5) 0.0004(5)
C1 0.043(3) 0.043(4) 0.034(3) 0.016(3) 0.017(3) 0.001(3)
C2 0.042(3) 0.021(3) 0.041(3) -0.006(2) 0.022(3) -0.009(2)
C3 0.020(2) 0.028(3) 0.045(3) -0.002(3) 0.015(2) -0.002(2)
C4 0.030(3) 0.048(4) 0.062(4) 0.016(4) 0.006(3) 0.012(3)
C5 0.031(3) 0.042(4) 0.083(5) -0.009(4) 0.033(3) -0.008(3)
C6 0.038(3) 0.037(4) 0.080(5) -0.016(3) 0.039(4) 0.000(3)

loop_
_atom_type_symbol
_atom_type_description
_atom_type_scat_dispersion_real
_atom_type_scat_dispersion_imag
_atom_type_scat_source
C C 0.0033 0.0016 'International Tables Vol C Tables 4.2.6.8 and 6.1.1.4'
H H 0.0000 0.0000 'International Tables Vol C Tables 4.2.6.8 and 6.1.1.4'
Si Si 0.0817 0.0704 'International Tables Vol C Tables 4.2.6.8 and 6.1.1.4'
Te Te -0.5308 1.6751 'International Tables Vol C Tables 4.2.6.8 and 6.1.1.4'

loop_
_geom_angle_atom_site_label_1
_geom_angle_atom_site_label_2
_geom_angle_atom_site_label_3
_geom_angle
_geom_angle_site_symmetry_3
Si1 Te1 Si1 101.51(6) 2_656
C1 Si1 C2 108.9(3) .
C1 Si1 C3 110.6(3) .
C2 Si1 C3 110.7(3) .
C1 Si1 Te1 110.2(2) .
C2 Si1 Te1 111.56(18) .
C3 Si1 Te1 104.85(18) .
C4 C3 C6 109.3(6) .
C4 C3 C5 109.2(5) .
C6 C3 C5 108.7(5) .
C4 C3 Si1 110.9(4) .
C6 C3 Si1 110.2(4) .
C5 C3 Si1 108.4(4) .
Si1 C2 H2A 109.5 .
Si1 C2 H2B 109.5 .
H2A C2 H2B 109.5 .
Si1 C2 H2C 109.5 .
H2A C2 H2C 109.5 .
H2B C2 H2C 109.5 .
Si1 C1 H1A 109.5 .
Si1 C1 H1B 109.5 .
H1A C1 H1B 109.5 .
Si1 C1 H1C 109.5 .
H1A C1 H1C 109.5 .
H1B C1 H1C 109.5 .
C3 C6 H6A 109.5 .
C3 C6 H6B 109.5 .
H6A C6 H6B 109.5 .
C3 C6 H6C 109.5 .
H6A C6 H6C 109.5 .
H6B C6 H6C 109.5 .
C3 C5 H5A 109.5 .
C3 C5 H5B 109.5 .
H5A C5 H5B 109.5 .
C3 C5 H5C 109.5 .
H5A C5 H5C 109.5 .
H5B C5 H5C 109.5 .
C3 C4 H4A 109.5 .
C3 C4 H4B 109.5 .
H4A C4 H4B 109.5 .
C3 C4 H4C 109.5 .
H4A C4 H4C 109.5 .
H4B C4 H4C 109.5 .

loop_
_geom_bond_atom_site_label_1
_geom_bond_atom_site_label_2
_geom_bond_distance
_geom_bond_site_symmetry_2
Te1 Si1 2.5141(13) .
Te1 Si1 2.5141(13) 2_656
Si1 C1 1.852(6) .
Si1 C2 1.865(6) .
Si1 C3 1.895(5) .
C1 H1A 0.9800 .
C1 H1B 0.9800 .
C1 H1C 0.9800 .
C2 H2A 0.9800 .
C2 H2B 0.9800 .
C2 H2C 0.9800 .
C3 C4 1.520(9) .
C3 C6 1.537(8) .
C3 C5 1.537(8) .
C4 H4A 0.9800 .
C4 H4B 0.9800 .
C4 H4C 0.9800 .
C5 H5A 0.9800 .
C5 H5B 0.9800 .
C5 H5C 0.9800 .
C6 H6A 0.9800 .
C6 H6B 0.9800 .
C6 H6C 0.9800 .
